data_2102097
loop_
_publ_author_name
'J.V. Pratap'
'R. Ravishankar'
M.Vijayan

_publ_section_title
;
 X-ray studies on crystalline complexes involving amino acids and
 peptides. XXXV. Invariance and variability in amino acid aggregation
 in the complexes of maleic acid with <small>L</small>-histidine and
 <small>L</small>-lysine
;
_journal_issue 4
_journal_name_full 'Acta Crystallographica Section B'
_journal_page_first 690
_journal_page_last 696
_journal_paper_doi 10.1107/S0108768100002202
_journal_volume 56
_journal_year 2000
_chemical_formula_moiety 'C6 H10 N3 O2 +,C4 H3 O4 -'
_chemical_formula_sum 'C10 H13 N3 O6'
_chemical_formula_weight 271
_chemical_name_common 'L-histidine complexed with maleic acid'
_chemical_name_systematic ' ?'
_space_group_IT_number 1
_symmetry_cell_setting triclinic
_symmetry_space_group_name_Hall 'P 1'
_symmetry_space_group_name_H-M 'P 1'
_cell_angle_alpha 107.054(9)
_cell_angle_beta 98.569(12)
_cell_angle_gamma 97.303(14)
_cell_formula_units_Z 2
_cell_length_a 5.3893(12)
_cell_length_b 9.3851(13)
_cell_length_c 12.3681(9)
_cell_measurement_reflns_used 25
_cell_measurement_temperature 293(2)
_cell_measurement_theta_max 60
_cell_measurement_theta_min 15
_cell_volume 581.65(17)
_computing_cell_refinement CAD4
_computing_data_collection CAD4
_computing_data_reduction CAD4
_computing_molecular_graphics ORTEP-III
_computing_publication_material 'MS-WORD ver 6.0'
_computing_structure_refinement 'SHELXL-93 (Sheldrick, 1993)'
_computing_structure_solution 'SHELXS-86 (Sheldrick, 1985)'
_diffrn_ambient_temperature 293(2)
_diffrn_measurement_device_type CAD4
_diffrn_measurement_method \w--2\q
_diffrn_radiation_source 'Fine-focus sealed tube'
_diffrn_radiation_type 'Cu K\a'
_diffrn_radiation_wavelength 1.5418
_diffrn_reflns_av_R_equivalents .019
_diffrn_reflns_av_sigmaI/netI .0103
_diffrn_reflns_limit_h_max 6
_diffrn_reflns_limit_h_min 0
_diffrn_reflns_limit_k_max 11
_diffrn_reflns_limit_k_min -11
_diffrn_reflns_limit_l_max 14
_diffrn_reflns_limit_l_min -15
_diffrn_reflns_number 2372
_diffrn_reflns_theta_max 70.0
_diffrn_reflns_theta_min .0
_diffrn_standards_decay_% 5
_diffrn_standards_interval_count 100
_diffrn_standards_number 3
_exptl_absorpt_coefficient_mu 1.118
_exptl_absorpt_correction_T_max .762
_exptl_absorpt_correction_T_min .644
_exptl_absorpt_correction_type psi-scan
_exptl_absorpt_process_details 'North et al., 1968'
_exptl_crystal_colour colourless
_exptl_crystal_density_diffrn 1.549
_exptl_crystal_density_method 'not measured'
_exptl_crystal_description needle
_exptl_crystal_F_000 284
_exptl_crystal_size_max .65
_exptl_crystal_size_mid .45
_exptl_crystal_size_min .12
_refine_diff_density_max .265
_refine_diff_density_min -.307
_refine_ls_abs_structure_details 'Flack H D (1983), Acta Cryst. A39, 876-881'
_refine_ls_abs_structure_Flack .3(4)
_refine_ls_extinction_coef .045(6)
_refine_ls_extinction_method SHELXL
_refine_ls_goodness_of_fit_all 1.069
_refine_ls_goodness_of_fit_ref 1.047
_refine_ls_hydrogen_treatment mixed
_refine_ls_matrix_type full
_refine_ls_number_parameters 350
_refine_ls_number_reflns 2370
_refine_ls_number_restraints 3
_refine_ls_restrained_S_all 1.191
_refine_ls_restrained_S_obs 1.046
_refine_ls_R_factor_all .0527
_refine_ls_R_factor_gt .0512
_refine_ls_shift/esd_mean .002
_refine_ls_shift/su_max -.014
_refine_ls_structure_factor_coef Fsqd
_refine_ls_weighting_details 'w=1/[s^2^(Fo^2^)+( 0.0905P)^2^+0.4731P] where P=(Fo^2^+2Fc^2^)/3'
_refine_ls_weighting_scheme calc
_refine_ls_wR_factor_all .1686
_refine_ls_wR_factor_ref .1473
_reflns_number_gt 2097
_reflns_number_total 2123
_reflns_threshold_expression I>2\s(I)
_cod_data_source_file ha0195.cif
_cod_data_source_block I
_cod_depositor_comments
;
The following automatic conversions were performed:
'_refine_ls_hydrogen_treatment' value 'Mixed' changed to 'mixed' according
to '/home/saulius/struct/CIF-dictionaries/cif_core.dic' dictionary named
'cif_core.dic' version 2.4.1 from 2010-06-29.

Automatic conversion script
Id: cif_fix_enum 1527 2010-12-29 10:47:43Z saulius 

The following automatic conversions were performed:

'_refine_ls_hydrogen_treatment' value 'Mixed' changed to 'mixed'
according to /home/saulius/struct/CIF-dictionaries/cif_core.dic
dictionary named 'cif_core.dic' version 2.4.1 from 2010-06-29.

Automatic conversion script
Id: cif_fix_values 1715 2011-07-08 13:25:40Z adriana 

The following automatic conversions were performed:

'_refine_ls_weighting_scheme' value 'calc w=1/[s^2^(Fo^2^)+(
0.0905P)^2^+0.4731P] where P=(Fo^2^+2Fc^2^)/3' was changed to 'calc'.
New tag '_refine_ls_weighting_details' was created. The value of the
new tag was set to 'w=1/[s^2^(Fo^2^)+( 0.0905P)^2^+0.4731P] where
P=(Fo^2^+2Fc^2^)/3'.

Automatic conversion script
Id: cif_fix_values 3143 2015-03-26 13:38:13Z robertas 
;
_cod_original_cell_volume 581.7(2)
_cod_database_code 2102097

loop_
_symmetry_equiv_pos_as_xyz
x,y,z

loop_
_atom_site_aniso_label
_atom_site_aniso_U_11
_atom_site_aniso_U_22
_atom_site_aniso_U_33
_atom_site_aniso_U_12
_atom_site_aniso_U_13
_atom_site_aniso_U_23
O1 .062(3) .040(2) .098(3) .018(2) -.014(3) .020(2)
O2 .063(2) .029(2) .064(2) .015(2) .012(2) .016(2)
C1 .045(3) .029(2) .046(2) .011(2) .012(2) .022(2)
C2 .040(2) .023(2) .039(2) .008(2) .011(2) .012(2)
N1 .045(2) .023(2) .035(2) .0084(15) .008(2) .0106(14)
C3 .037(2) .030(2) .046(3) .003(2) .007(2) .012(2)
C4 .044(3) .030(2) .036(2) .003(2) .002(2) .012(2)
C8 .050(3) .033(2) .038(2) .016(2) .014(2) .014(2)
N7 .062(3) .046(2) .035(2) .007(2) .013(2) .015(2)
C6 .061(3) .040(2) .035(2) .007(2) .006(2) .019(2)
N5 .046(2) .032(2) .040(2) .012(2) .005(2) .013(2)
O11 .046(2) .032(2) .049(2) .0044(14) .013(2) .0171(13)
O12 .043(2) .033(2) .059(2) .0087(14) .012(2) .0245(15)
C11 .035(2) .031(2) .034(2) .009(2) .013(2) .015(2)
C12 .035(2) .026(2) .032(2) .004(2) .009(2) .0128(15)
N11 .042(2) .027(2) .034(2) .007(2) .007(2) .0140(14)
C13 .039(2) .025(2) .036(2) .004(2) .007(2) .010(2)
C14 .040(2) .026(2) .027(2) .006(2) .003(2) .006(2)
C18 .054(3) .030(2) .031(2) .009(2) .006(2) .011(2)
N17 .048(2) .041(2) .036(2) .013(2) .015(2) .012(2)
C16 .055(3) .039(2) .035(2) .008(2) .012(2) .013(2)
N15 .053(2) .028(2) .032(2) .012(2) .010(2) .0104(14)
O21 .086(3) .052(2) .048(2) .020(2) .025(2) .029(2)
O22 .072(3) .087(3) .087(3) .041(3) .033(3) .062(3)
C23 .060(3) .044(3) .037(2) .012(2) .014(2) .017(2)
C24 .052(3) .053(3) .049(3) .013(3) .015(2) .026(2)
C25 .049(3) .047(3) .049(3) .016(2) .012(2) .024(2)
C26 .053(3) .042(2) .035(2) .012(2) .007(2) .017(2)
O27 .075(3) .120(4) .089(4) .048(3) .042(3) .076(4)
O28 .070(3) .060(2) .045(2) .023(2) .021(2) .029(2)
O31 .062(3) .052(2) .055(2) .017(2) .023(2) .032(2)
O32 .052(2) .077(3) .066(3) .030(2) .026(2) .049(2)
C33 .047(3) .040(2) .044(3) .008(2) .013(2) .020(2)
C34 .046(3) .047(3) .044(3) .011(2) .013(2) .019(2)
C35 .047(3) .047(3) .044(3) .018(2) .014(2) .022(2)
C36 .047(3) .044(3) .037(2) .005(2) .005(2) .016(2)
O37 .065(3) .104(4) .078(3) .038(3) .033(2) .066(3)
O38 .079(3) .059(2) .049(2) .026(2) .026(2) .032(2)

loop_
_atom_site_label
_atom_site_fract_x
_atom_site_fract_y
_atom_site_fract_z
_atom_site_U_iso_or_equiv
_atom_site_thermal_displace_type
_atom_site_calc_flag
_atom_site_refinement_flags
_atom_site_occupancy
_atom_site_type_symbol
O1 1.0698(9) .9202(5) .7196(5) .0696(14) Uani d . 1 O
O2 .7819(8) .7412(4) .5848(3) .0513(10) Uani d . 1 O
C1 .8621(10) .8722(5) .6534(4) .0368(10) Uani d . 1 C
C2 .6750(9) .9844(4) .6567(4) .0331(9) Uani d . 1 C
H2 .5551 .9641 .7050 .040 Uiso calc R 1 H
N1 .8189(8) 1.1413(4) .7145(3) .0338(8) Uani d . 1 N
H1N1 .9095 1.1472 .7825 .051 Uiso calc R 1 H
H2N1 .7100 1.2056 .7250 .051 Uiso calc R 1 H
H3N1 .9235 1.1651 .6706 .051 Uiso calc R 1 H
C3 .5175(9) .9708(5) .5395(4) .0379(10) Uani d . 1 C
H3A .4143 .8701 .5068 .045 Uiso calc R 1 H
H3B .4026 1.0432 .5506 .045 Uiso calc R 1 H
C4 .6779(10) .9983(5) .4560(4) .0376(10) Uani d . 1 C
C8 .8455(10) .9186(5) .4034(4) .0384(10) Uani d . 1 C
HC8 .8889 .8293 .4122 .046 Uiso calc R 1 H
N7 .9379(10) .9959(5) .3350(4) .0471(11) Uani d . 1 N
HN7 1.0464 .9684 .2922 .057 Uiso calc R 1 H
C6 .8380(12) 1.1160(6) .3442(4) .0446(12) Uani d . 1 C
HC6 .8729 1.1868 .3067 .054 Uiso calc R 1 H
N5 .6770(8) 1.1212(4) .4162(4) .0388(9) Uani d . 1 N
HN5 .5863 1.1903 .4351 .047 Uiso calc R 1 H
O11 .1888(7) .2614(4) .6112(3) .0411(8) Uani d . 1 O
O12 .5983(7) .3724(4) .6656(3) .0429(8) Uani d . 1 O
C11 .3627(9) .3703(5) .6358(4) .0310(9) Uani d . 1 C
C12 .2953(8) .5242(4) .6356(3) .0300(9) Uani d . 1 C
H12 .3975 .5623 .5874 .036 Uiso calc R 1 H
N11 .0210(7) .5050(4) .5820(3) .0333(8) Uani d . 1 N
H1N11 -.0114 .4361 .5122 .050 Uiso calc R 1 H
H2N11 -.0127 .5930 .5759 .050 Uiso calc R 1 H
H3N11 -.0765 .4744 .6259 .050 Uiso calc R 1 H
C13 .3580(9) .6420(5) .7559(4) .0333(10) Uani d . 1 C
H13A .5351 .6478 .7893 .040 Uiso calc R 1 H
H13B .3403 .7402 .7480 .040 Uiso calc R 1 H
C14 .1965(9) .6118(5) .8377(4) .0320(9) Uani d . 1 C
C18 .0377(10) .6953(5) .8891(4) .0382(11) Uani d . 1 C
HC18 .0037 .7860 .8794 .046 Uiso calc R 1 H
N17 -.0663(9) .6240(5) .9586(4) .0408(9) Uani d . 1 N
HN17 -.1742 .6554 1.0007 .049 Uiso calc R 1 H
C16 .0280(11) .4991(6) .9494(4) .0425(12) Uani d . 1 C
HC16 -.0111 .4299 .9876 .051 Uiso calc R 1 H
N15 .1878(8) .4882(4) .8769(3) .0370(9) Uani d . 1 N
HN15 .2722 .4160 .8574 .044 Uiso calc R 1 H
O21 .3955(9) .3564(5) .4009(3) .0573(11) Uani d . 1 O
O22 .7140(10) .4150(6) .3198(5) .0698(13) Uani d . 1 O
HO22 .738(2) .4756(11) .253(8) .105 Uiso d . 1 H
C23 .4928(12) .4260(6) .3431(4) .0456(12) Uani d . 1 C
C24 .3482(12) .5335(6) .3037(5) .0485(13) Uani d . 1 C
H24 .2050 .5509 .3359 .058 Uiso calc R 1 H
C25 .3918(11) .6090(6) .2295(5) .0456(12) Uani d . 1 C
H25 .2749 .6710 .2191 .055 Uiso calc R 1 H
C26 .5947(11) .6097(6) .1616(4) .0425(12) Uani d . 1 C
O27 .7763(10) .5345(7) .1759(5) .080(2) Uani d . 1 O
O28 .5888(8) .6812(4) .0946(3) .0532(10) Uani d . 1 O
O31 .4629(8) .2533(4) .8772(3) .0512(10) Uani d . 1 O
O32 .1476(8) .1996(5) .9626(4) .0561(11) Uani d . 1 O
C33 .3675(10) .1864(6) .9379(5) .0418(11) Uani d . 1 C
C34 .5142(10) .0830(6) .9800(4) .0443(12) Uani d . 1 C
H34 .6571 .0647 .9480 .053 Uiso calc R 1 H
C35 .4732(10) .0127(6) 1.0562(4) .0431(11) Uani d . 1 C
H35 .5935 -.0464 1.0690 .052 Uiso calc R 1 H
C36 .2702(10) .0118(6) 1.1245(4) .0424(12) Uani d . 1 C
O37 .0891(10) .0846(6) 1.1113(4) .0700(14) Uani d . 1 O
HO37 .0927(19) .1419(11) 1.057(8) .105 Uiso d . 1 H
O38 .2824(9) -.0571(5) 1.1950(3) .0559(11) Uani d . 1 O

loop_
_atom_type_symbol
_atom_type_description
_atom_type_scat_dispersion_real
_atom_type_scat_dispersion_imag
_atom_type_scat_source
C C .0181 .0091 'International Tables Vol C Tables 4.2.6.8 and 6.1.1.4'
H H .0000 .0000 'International Tables Vol C Tables 4.2.6.8 and 6.1.1.4'
N N .0311 .0180 'International Tables Vol C Tables 4.2.6.8 and 6.1.1.4'
O O .0492 .0322 'International Tables Vol C Tables 4.2.6.8 and 6.1.1.4'

loop_
_geom_angle_atom_site_label_1
_geom_angle_atom_site_label_2
_geom_angle_atom_site_label_3
_geom_angle
O1 C1 O2 127.3(5)
O1 C1 C2 116.8(4)
O2 C1 C2 115.8(4)
N1 C2 C3 110.6(3)
N1 C2 C1 109.0(4)
C3 C2 C1 114.9(4)
C4 C3 C2 113.1(4)
C8 C4 N5 105.5(4)
C8 C4 C3 131.6(4)
N5 C4 C3 122.9(5)
C4 C8 N7 106.6(4)
C6 N7 C8 110.2(5)
N7 C6 N5 108.4(5)
C6 N5 C4 109.4(4)
O11 C11 O12 127.0(4)
O11 C11 C12 118.5(4)
O12 C11 C12 114.4(4)
N11 C12 C13 110.9(4)
N11 C12 C11 110.1(3)
C13 C12 C11 112.9(3)
C14 C13 C12 115.1(4)
C18 C14 N15 106.1(4)
C18 C14 C13 128.8(4)
N15 C14 C13 125.1(4)
C14 C18 N17 108.2(4)
C16 N17 C18 108.0(4)
N17 C16 N15 108.9(4)
C16 N15 C14 108.8(4)
O21 C23 O22 123.0(6)
O21 C23 C24 117.7(6)
O22 C23 C24 119.2(5)
C25 C24 C23 130.4(6)
C24 C25 C26 130.6(5)
O28 C26 O27 121.6(5)
O28 C26 C25 119.2(5)
O27 C26 C25 119.2(5)
O31 C33 O32 122.8(5)
O31 C33 C34 117.7(5)
O32 C33 C34 119.5(5)
C35 C34 C33 130.1(5)
C34 C35 C36 131.4(5)
O38 C36 O37 121.1(5)
O38 C36 C35 118.8(5)
O37 C36 C35 120.0(5)

loop_
_geom_bond_atom_site_label_1
_geom_bond_atom_site_label_2
_geom_bond_distance
O1 C1 1.228(7)
O2 C1 1.249(6)
C1 C2 1.544(6)
C2 N1 1.486(5)
C2 C3 1.528(7)
C3 C4 1.499(7)
C4 C8 1.364(7)
C4 N5 1.381(6)
C8 N7 1.373(6)
N7 C6 1.292(7)
C6 N5 1.328(7)
O11 C11 1.226(6)
O12 C11 1.264(6)
C11 C12 1.534(5)
C12 N11 1.492(6)
C12 C13 1.530(6)
C13 C14 1.493(6)
C14 C18 1.338(7)
C14 N15 1.380(6)
C18 N17 1.373(6)
N17 C16 1.318(7)
C16 N15 1.325(7)
O21 C23 1.230(7)
O22 C23 1.276(8)
C23 C24 1.496(8)
C24 C25 1.343(8)
C25 C26 1.475(8)
C26 O28 1.209(6)
C26 O27 1.298(8)
O31 C33 1.238(7)
O32 C33 1.279(7)
C33 C34 1.485(7)
C34 C35 1.328(7)
C35 C36 1.479(7)
C36 O38 1.227(6)
C36 O37 1.278(8)

loop_
_cod_related_entry_id
_cod_related_entry_database
_cod_related_entry_code
1 ChemSpider 30654469
